data_7118485
loop_
_publ_author_name
'Hong, Seung Youn'
'Kwak, Jaesung'
'Chang, Sukbok'

_publ_section_title
;
 Rhodium-catalyzed selective CH functionalization of NNN tridentate
 chelating compounds via a rollover pathway.
;
_journal_issue 15
_journal_name_full 'Chemical communications (Cambridge, England)'
_journal_page_first 3159
_journal_page_last 3162
_journal_paper_doi 10.1039/c5cc09960a
_journal_volume 52
_journal_year 2016
_chemical_formula_moiety 'C31 H39 N3'
_chemical_formula_sum 'C31 H39 N3'
_chemical_formula_weight 453.65
_chemical_name_systematic 3',5'-Bis(2-cyclohexylethyl)-2,2':6',2''-terpyridine
_space_group_IT_number 15
_symmetry_cell_setting monoclinic
_symmetry_space_group_name_Hall '-C 2yc'
_symmetry_space_group_name_H-M 'C 1 2/c 1'
_atom_sites_solution_hydrogens geom
_atom_sites_solution_primary direct
_atom_sites_solution_secondary difmap
_audit_creation_method SHELXL-97
_audit_update_record
;
2015-12-03 deposited with the CCDC.
2016-01-18 downloaded from the CCDC.
;
_cell_angle_alpha 90.00
_cell_angle_beta 106.271(2)
_cell_angle_gamma 90.00
_cell_formula_units_Z 4
_cell_length_a 30.5673(18)
_cell_length_b 9.9939(5)
_cell_length_c 8.7408(6)
_cell_measurement_reflns_used 17425
_cell_measurement_temperature 120(2)
_cell_measurement_theta_max 30.41
_cell_measurement_theta_min 2.78
_cell_volume 2563.2(3)
_computing_cell_refinement 'Bruker SMART'
_computing_data_collection 'Bruker SMART'
_computing_data_reduction 'Bruker SAINT'
_computing_molecular_graphics 'Bruker SHELXTL'
_computing_publication_material 'Bruker SHELXTL'
_computing_structure_refinement 'SHELXL-97 (Sheldrick, 2008)'
_computing_structure_solution 'SHELXS-97 (Sheldrick, 2008)'
_diffrn_ambient_temperature 120(2)
_diffrn_measured_fraction_theta_full 0.995
_diffrn_measured_fraction_theta_max 0.995
_diffrn_measurement_device_type 'Photon 100 CMOS detector'
_diffrn_measurement_method 'phi and omega scans'
_diffrn_radiation_monochromator graphite
_diffrn_radiation_source 'fine-focus sealed tube'
_diffrn_radiation_type MoK\a
_diffrn_radiation_wavelength 0.71073
_diffrn_reflns_av_R_equivalents 0.0525
_diffrn_reflns_av_sigmaI/netI 0.0544
_diffrn_reflns_limit_h_max 43
_diffrn_reflns_limit_h_min -39
_diffrn_reflns_limit_k_max 13
_diffrn_reflns_limit_k_min -14
_diffrn_reflns_limit_l_max 12
_diffrn_reflns_limit_l_min -9
_diffrn_reflns_number 17425
_diffrn_reflns_theta_full 30.41
_diffrn_reflns_theta_max 30.41
_diffrn_reflns_theta_min 2.78
_exptl_absorpt_coefficient_mu 0.069
_exptl_absorpt_correction_T_max 0.9810
_exptl_absorpt_correction_T_min 0.9731
_exptl_absorpt_correction_type multi-scan
_exptl_absorpt_process_details SADABS
_exptl_crystal_colour colorless
_exptl_crystal_density_diffrn 1.176
_exptl_crystal_density_meas ?
_exptl_crystal_density_method 'not measured'
_exptl_crystal_description platy
_exptl_crystal_F_000 984
_exptl_crystal_size_max 0.40
_exptl_crystal_size_mid 0.35
_exptl_crystal_size_min 0.28
_refine_diff_density_max 0.802
_refine_diff_density_min -0.661
_refine_diff_density_rms 0.079
_refine_ls_extinction_method none
_refine_ls_goodness_of_fit_ref 1.047
_refine_ls_hydrogen_treatment constr
_refine_ls_matrix_type full
_refine_ls_number_parameters 155
_refine_ls_number_reflns 3858
_refine_ls_number_restraints 0
_refine_ls_restrained_S_all 1.047
_refine_ls_R_factor_all 0.1235
_refine_ls_R_factor_gt 0.0750
_refine_ls_shift/su_max 0.000
_refine_ls_shift/su_mean 0.000
_refine_ls_structure_factor_coef Fsqd
_refine_ls_weighting_details 'calc w=1/[\s^2^(Fo^2^)+(0.1170P)^2^+4.4347P] where P=(Fo^2^+2Fc^2^)/3'
_refine_ls_weighting_scheme calc
_refine_ls_wR_factor_gt 0.2059
_refine_ls_wR_factor_ref 0.2414
_reflns_number_gt 2429
_reflns_number_total 3858
_reflns_threshold_expression >2sigma(I)
_cod_data_source_file c5cc09960a2.cif
_cod_data_source_block n0373b-1
_cod_depositor_comments
;
The following automatic conversions were performed:

'_symmetry_cell_setting' value 'Monoclinic' changed to 'monoclinic'
according to
/usr/data/users/saulius/crontab/automatic-downloads/rss-feeds/RSC/lib/dictionaries/cif_core.dic
dictionary named 'cif_core.dic' version 2.4.2 from 2011-04-26.

'_exptl_crystal_density_meas' value 'not measured' was changed to '?'
- the value is perceived as not measured.

Automatic conversion script
Id: cif_fix_values 4268 2015-11-12 08:31:59Z antanas 

 Adding full bibliography for 7118484--7118485.cif.
;
_cod_original_sg_symbol_H-M C2/c
_cod_database_code 7118485
_audit_block_doi 10.5517/cc1kblt9

loop_
_symmetry_equiv_pos_as_xyz
'x, y, z'
'-x, y, -z+1/2'
'x+1/2, y+1/2, z'
'-x+1/2, y+1/2, -z+1/2'
'-x, -y, -z'
'x, -y, z-1/2'
'-x+1/2, -y+1/2, -z'
'x+1/2, -y+1/2, z-1/2'

loop_
_atom_site_label
_atom_site_type_symbol
_atom_site_fract_x
_atom_site_fract_y
_atom_site_fract_z
_atom_site_U_iso_or_equiv
_atom_site_adp_type
_atom_site_occupancy
_atom_site_symmetry_multiplicity
_atom_site_calc_flag
_atom_site_refinement_flags
C5 C 0.44284(7) 0.7651(2) 1.0031(2) 0.0212(4) Uani 1 1 d .
C6 C 0.39750(6) 0.7548(2) 0.9640(2) 0.0226(4) Uani 1 1 d .
H6A H 0.3829 0.6921 1.0150 0.027 Uiso 1 1 calc R
C3 C 0.43962(11) 0.9386(3) 0.8108(3) 0.0420(7) Uani 1 1 d .
H3A H 0.4540 1.0007 0.7582 0.050 Uiso 1 1 calc R
N2 N 0.46533(9) 0.8560(2) 0.9305(3) 0.0458(6) Uani 1 1 d .
C1 C 0.37334(9) 0.8372(3) 0.8492(3) 0.0420(7) Uani 1 1 d .
H1A H 0.3410 0.8320 0.8212 0.050 Uiso 1 1 calc R
C2 C 0.39277(11) 0.9284(3) 0.7702(3) 0.0446(7) Uani 1 1 d .
H2B H 0.3742 0.9834 0.6889 0.054 Uiso 1 1 calc R
C7 C 0.34822(7) 0.3972(2) 0.9109(2) 0.0206(4) Uani 1 1 d .
H7A H 0.3444 0.4674 0.8268 0.025 Uiso 1 1 calc R
C9 C 0.30478(7) 0.3953(2) 0.9650(3) 0.0264(5) Uani 1 1 d .
H9A H 0.2999 0.4851 1.0053 0.032 Uiso 1 1 calc R
H9B H 0.3086 0.3308 1.0538 0.032 Uiso 1 1 calc R
C8 C 0.35462(8) 0.2632(2) 0.8363(3) 0.0293(5) Uani 1 1 d .
H8A H 0.3609 0.1929 0.9195 0.035 Uiso 1 1 calc R
H8B H 0.3812 0.2688 0.7931 0.035 Uiso 1 1 calc R
C10 C 0.31224(8) 0.2239(3) 0.7018(3) 0.0351(6) Uani 1 1 d .
H10A H 0.3081 0.2883 0.6128 0.042 Uiso 1 1 calc R
H10B H 0.3169 0.1341 0.6613 0.042 Uiso 1 1 calc R
C12 C 0.26966(8) 0.2225(3) 0.7588(3) 0.0367(6) Uani 1 1 d .
H12A H 0.2428 0.2019 0.6680 0.044 Uiso 1 1 calc R
H12B H 0.2724 0.1514 0.8399 0.044 Uiso 1 1 calc R
C11 C 0.26284(7) 0.3564(2) 0.8298(3) 0.0316(5) Uani 1 1 d .
H11A H 0.2359 0.3516 0.8713 0.038 Uiso 1 1 calc R
H11B H 0.2570 0.4258 0.7458 0.038 Uiso 1 1 calc R
N1 N 0.5000 0.7451(2) 1.2500 0.0199(5) Uani 1 2 d S
C15 C 0.5000 0.4697(3) 1.2500 0.0174(5) Uani 1 2 d S
H15 H 0.5000 0.3747 1.2500 0.021 Uiso 1 2 calc SR
C14 C 0.46806(6) 0.5372(2) 1.1288(2) 0.0174(4) Uani 1 1 d .
C13 C 0.47067(6) 0.6770(2) 1.1325(2) 0.0177(4) Uani 1 1 d .
C17 C 0.43315(6) 0.4615(2) 1.0023(2) 0.0197(4) Uani 1 1 d .
H17A H 0.4461 0.3744 0.9833 0.024 Uiso 1 1 calc R
H17B H 0.4258 0.5128 0.9014 0.024 Uiso 1 1 calc R
C18 C 0.38907(7) 0.4371(2) 1.0506(2) 0.0215(4) Uani 1 1 d .
H18A H 0.3947 0.3654 1.1320 0.026 Uiso 1 1 calc R
H18B H 0.3813 0.5196 1.1000 0.026 Uiso 1 1 calc R

loop_
_atom_site_aniso_label
_atom_site_aniso_U_11
_atom_site_aniso_U_22
_atom_site_aniso_U_33
_atom_site_aniso_U_23
_atom_site_aniso_U_13
_atom_site_aniso_U_12
C5 0.0217(10) 0.0216(10) 0.0168(9) -0.0026(7) -0.0005(7) 0.0036(8)
C6 0.0131(9) 0.0283(11) 0.0218(10) 0.0015(8) -0.0027(7) 0.0042(8)
C3 0.0605(18) 0.0277(12) 0.0328(13) 0.0088(10) 0.0046(12) 0.0060(12)
N2 0.0550(15) 0.0363(13) 0.0415(13) 0.0076(10) 0.0058(11) 0.0027(11)
C1 0.0293(12) 0.0466(15) 0.0373(14) -0.0042(12) -0.0115(10) 0.0159(11)
C2 0.0596(18) 0.0338(14) 0.0290(13) 0.0019(11) -0.0063(12) 0.0231(13)
C7 0.0187(9) 0.0233(10) 0.0188(9) -0.0022(8) 0.0036(7) -0.0046(8)
C9 0.0184(9) 0.0310(12) 0.0285(11) -0.0033(9) 0.0044(8) -0.0063(8)
C8 0.0253(11) 0.0281(12) 0.0291(12) -0.0070(9) -0.0012(9) 0.0007(9)
C10 0.0359(13) 0.0308(12) 0.0304(12) -0.0103(10) -0.0043(10) 0.0002(10)
C12 0.0311(12) 0.0293(12) 0.0391(14) -0.0028(10) -0.0076(10) -0.0101(10)
C11 0.0185(10) 0.0352(13) 0.0371(13) -0.0022(10) 0.0011(9) -0.0065(9)
N1 0.0170(11) 0.0206(12) 0.0199(12) 0.000 0.0012(9) 0.000
C15 0.0161(12) 0.0173(13) 0.0199(13) 0.000 0.0069(10) 0.000
C14 0.0131(8) 0.0235(10) 0.0160(9) -0.0007(7) 0.0046(7) -0.0003(7)
C13 0.0133(8) 0.0226(10) 0.0162(8) 0.0001(7) 0.0028(7) 0.0013(7)
C17 0.0164(9) 0.0244(10) 0.0176(9) -0.0037(7) 0.0037(7) -0.0027(7)
C18 0.0179(9) 0.0289(11) 0.0170(9) -0.0024(8) 0.0039(7) -0.0061(8)

loop_
_atom_type_symbol
_atom_type_description
_atom_type_scat_dispersion_real
_atom_type_scat_dispersion_imag
_atom_type_scat_source
C C 0.0033 0.0016 'International Tables Vol C Tables 4.2.6.8 and 6.1.1.4'
H H 0.0000 0.0000 'International Tables Vol C Tables 4.2.6.8 and 6.1.1.4'
N N 0.0061 0.0033 'International Tables Vol C Tables 4.2.6.8 and 6.1.1.4'

loop_
_geom_angle_atom_site_label_1
_geom_angle_atom_site_label_2
_geom_angle_atom_site_label_3
_geom_angle
_geom_angle_site_symmetry_1
_geom_angle_site_symmetry_3
C6 C5 N2 122.9(2) . .
C6 C5 C13 118.51(19) . .
N2 C5 C13 118.61(19) . .
C5 C6 C1 117.1(2) . .
C2 C3 N2 118.5(3) . .
C3 N2 C5 118.8(2) . .
C6 C1 C2 123.8(2) . .
C1 C2 C3 118.9(2) . .
C8 C7 C9 110.37(18) . .
C8 C7 C18 113.26(17) . .
C9 C7 C18 109.92(16) . .
C7 C9 C11 112.11(19) . .
C7 C8 C10 111.68(18) . .
C12 C10 C8 111.6(2) . .
C11 C12 C10 110.8(2) . .
C12 C11 C9 111.08(19) . .
C13 N1 C13 119.1(2) 2_657 .
C14 C15 C14 122.3(3) . 2_657
C15 C14 C13 116.19(18) . .
C15 C14 C17 120.97(18) . .
C13 C14 C17 122.84(17) . .
N1 C13 C14 123.01(18) . .
N1 C13 C5 113.31(18) . .
C14 C13 C5 123.62(17) . .
C14 C17 C18 111.85(16) . .
C7 C18 C17 113.74(16) . .

loop_
_geom_bond_atom_site_label_1
_geom_bond_atom_site_label_2
_geom_bond_distance
_geom_bond_site_symmetry_2
C5 C6 1.335(3) .
C5 N2 1.395(3) .
C5 C13 1.496(3) .
C6 C1 1.347(3) .
C3 C2 1.379(4) .
C3 N2 1.390(3) .
C1 C2 1.375(4) .
C7 C8 1.526(3) .
C7 C9 1.529(3) .
C7 C18 1.534(3) .
C9 C11 1.530(3) .
C8 C10 1.536(3) .
C10 C12 1.518(4) .
C12 C11 1.514(4) .
N1 C13 1.344(2) 2_657
N1 C13 1.344(2) .
C15 C14 1.397(2) .
C15 C14 1.397(2) 2_657
C14 C13 1.399(3) .
C14 C17 1.508(3) .
C17 C18 1.540(3) .

loop_
_geom_torsion_atom_site_label_1
_geom_torsion_atom_site_label_2
_geom_torsion_atom_site_label_3
_geom_torsion_atom_site_label_4
_geom_torsion
_geom_torsion_site_symmetry_1
N2 C5 C6 C1 -0.1(3) .
C13 C5 C6 C1 178.8(2) .
C2 C3 N2 C5 0.8(4) .
C6 C5 N2 C3 -0.8(4) .
C13 C5 N2 C3 -179.7(2) .
C5 C6 C1 C2 1.0(4) .
C6 C1 C2 C3 -0.9(4) .
N2 C3 C2 C1 0.0(4) .
C8 C7 C9 C11 -54.5(2) .
C18 C7 C9 C11 179.85(19) .
C9 C7 C8 C10 53.8(3) .
C18 C7 C8 C10 177.55(19) .
C7 C8 C10 C12 -55.3(3) .
C8 C10 C12 C11 55.9(3) .
C10 C12 C11 C9 -56.1(3) .
C7 C9 C11 C12 56.0(3) .
C14 C15 C14 C13 1.89(12) 2_657
C14 C15 C14 C17 -178.23(19) 2_657
C13 N1 C13 C14 2.14(14) 2_657
C13 N1 C13 C5 -175.16(18) 2_657
C15 C14 C13 N1 -4.1(3) .
C17 C14 C13 N1 176.07(15) .
C15 C14 C13 C5 172.97(16) .
C17 C14 C13 C5 -6.9(3) .
C6 C5 C13 N1 -125.46(19) .
N2 C5 C13 N1 53.5(2) .
C6 C5 C13 C14 57.3(3) .
N2 C5 C13 C14 -123.8(2) .
C15 C14 C17 C18 90.2(2) .
C13 C14 C17 C18 -89.9(2) .
C8 C7 C18 C17 64.3(2) .
C9 C7 C18 C17 -171.68(18) .
C14 C17 C18 C7 163.62(17) .
